data_4303664
loop_
_publ_author_name
'Xiaodi Kou'
'Xiaoyu Wang'
'Daniel Mendoza-Espinosa'
'Lev N. Zakharov'
'Arnold L. Rheingold'
'William H. Watson'
'Kimberly A. Brien'
'L. Kasun Jayarathna'
'Tracy A. Hanna'

_publ_section_title
;
Bismuth Aryloxides
;
_journal_name_full 'Inorganic Chemistry'
_journal_page_first 11002
_journal_page_last 11016
_journal_paper_doi 10.1021/ic901134t
_journal_volume 48
_journal_year 2009
_chemical_formula_sum 'C60 H51 Bi O3'
_chemical_formula_weight 1028.99
_chemical_name_systematic
; 
 ? 
;
_space_group_IT_number 2
_symmetry_cell_setting triclinic
_symmetry_space_group_name_Hall '-P 1'
_symmetry_space_group_name_H-M 'P -1'
_atom_sites_solution_hydrogens geom
_atom_sites_solution_primary direct
_atom_sites_solution_secondary difmap
_audit_creation_method SHELXLTL
_cell_angle_alpha 80.3940(10)
_cell_angle_beta 83.9810(10)
_cell_angle_gamma 69.2090(10)
_cell_formula_units_Z 2
_cell_length_a 11.2561(7)
_cell_length_b 13.3945(8)
_cell_length_c 16.3952(10)
_cell_measurement_reflns_used 5230
_cell_measurement_temperature 213(2)
_cell_measurement_theta_max 28.13
_cell_measurement_theta_min 3.00
_cell_volume 2275.7(2)
_computing_cell_refinement 'Bruker SMART'
_computing_data_collection 'Bruker SMART'
_computing_data_reduction 'Bruker SAINT'
_computing_molecular_graphics 'Bruker SHELXTL'
_computing_publication_material 'Bruker SHELXTL'
_computing_structure_refinement 'Bruker SHELXTL'
_computing_structure_solution 'Bruker SHELXTL'
_diffrn_ambient_temperature 213(2)
_diffrn_measured_fraction_theta_full 0.923
_diffrn_measured_fraction_theta_max 0.923
_diffrn_measurement_device_type 'CCD area detector Bruker Apex'
_diffrn_measurement_method 'phi and omega scans'
_diffrn_radiation_monochromator graphite
_diffrn_radiation_source 'fine-focus sealed tube'
_diffrn_radiation_type MoK\a
_diffrn_radiation_wavelength 0.71073
_diffrn_reflns_av_R_equivalents 0.0292
_diffrn_reflns_av_sigmaI/netI 0.0566
_diffrn_reflns_limit_h_max 14
_diffrn_reflns_limit_h_min -14
_diffrn_reflns_limit_k_max 17
_diffrn_reflns_limit_k_min -17
_diffrn_reflns_limit_l_max 21
_diffrn_reflns_limit_l_min -20
_diffrn_reflns_number 16674
_diffrn_reflns_theta_full 28.16
_diffrn_reflns_theta_max 28.16
_diffrn_reflns_theta_min 1.64
_exptl_absorpt_coefficient_mu 3.921
_exptl_absorpt_correction_T_max 1.000
_exptl_absorpt_correction_T_min 0.727
_exptl_absorpt_correction_type multi-scan
_exptl_absorpt_process_details SADABS
_exptl_crystal_colour Yellow
_exptl_crystal_density_diffrn 1.502
_exptl_crystal_density_meas 0
_exptl_crystal_density_method 'not measured'
_exptl_crystal_description Block
_exptl_crystal_F_000 1036
_exptl_crystal_size_max 0.15
_exptl_crystal_size_mid 0.10
_exptl_crystal_size_min 0.08
_refine_diff_density_max 2.222
_refine_diff_density_min -1.173
_refine_diff_density_rms 0.116
_refine_ls_extinction_method none
_refine_ls_goodness_of_fit_ref 1.014
_refine_ls_hydrogen_treatment constr
_refine_ls_matrix_type full
_refine_ls_number_parameters 577
_refine_ls_number_reflns 10309
_refine_ls_number_restraints 0
_refine_ls_restrained_S_all 1.014
_refine_ls_R_factor_all 0.0468
_refine_ls_R_factor_gt 0.0392
_refine_ls_shift/su_max 0.001
_refine_ls_shift/su_mean 0.000
_refine_ls_structure_factor_coef Fsqd
_refine_ls_weighting_details 'calc w=1/[\s^2^(Fo^2^)+(0.0422P)^2^+1.4995P] where P=(Fo^2^+2Fc^2^)/3'
_refine_ls_weighting_scheme calc
_refine_ls_wR_factor_gt 0.0862
_refine_ls_wR_factor_ref 0.0897
_reflns_number_gt 9137
_reflns_number_total 10309
_reflns_threshold_expression >2sigma(I)
_cod_data_source_file ic901134t_si_001_08.cif
_cod_data_source_block tcu43
_cod_depositor_comments
;
The following automatic conversions were performed:
'_symmetry_cell_setting' value 'Triclinic' changed to 'triclinic'
according to '/home/saulius/struct/CIF-dictionaries/cif_core.dic'
dictionary named 'cif_core.dic' version 2.4.1 from
2010-06-29.

'_exptl_absorpt_correction_type' value 'Multi-scan' changed
to 'multi-scan' according to
'/home/saulius/struct/CIF-dictionaries/cif_core.dic' dictionary named
'cif_core.dic' version 2.4.1 from 2010-06-29.

Automatic conversion script
Id: cif_fix_enum 1527 2010-12-29 10:47:43Z saulius 
;
_cod_database_code 4303664

loop_
_symmetry_equiv_pos_as_xyz
'x, y, z'
'-x, -y, -z'

loop_
_atom_site_label
_atom_site_type_symbol
_atom_site_fract_x
_atom_site_fract_y
_atom_site_fract_z
_atom_site_U_iso_or_equiv
_atom_site_adp_type
_atom_site_occupancy
_atom_site_symmetry_multiplicity
_atom_site_calc_flag
_atom_site_refinement_flags
_atom_site_disorder_assembly
_atom_site_disorder_group
Bi1 Bi 0.472047(13) 0.240958(12) 0.272397(10) 0.02550(6) Uani 1 1 d . . .
O1 O 0.5257(3) 0.3705(2) 0.2079(2) 0.0341(7) Uani 1 1 d . . .
O2 O 0.5988(3) 0.1901(2) 0.36791(18) 0.0290(6) Uani 1 1 d . . .
O3 O 0.6204(3) 0.1468(2) 0.2010(2) 0.0334(7) Uani 1 1 d . . .
C1 C 0.4505(4) 0.4773(3) 0.2031(3) 0.0295(9) Uani 1 1 d . . .
C2 C 0.3472(4) 0.5195(4) 0.1516(3) 0.0318(10) Uani 1 1 d . . .
C3 C 0.2694(4) 0.6268(4) 0.1511(3) 0.0401(11) Uani 1 1 d . . .
H3A H 0.1981 0.6551 0.1183 0.048 Uiso 1 1 calc R . .
C4 C 0.2954(5) 0.6923(4) 0.1982(3) 0.0434(12) Uani 1 1 d . . .
H4A H 0.2406 0.7639 0.1990 0.052 Uiso 1 1 calc R . .
C5 C 0.4017(5) 0.6519(4) 0.2436(3) 0.0427(12) Uani 1 1 d . . .
H5A H 0.4209 0.6977 0.2737 0.051 Uiso 1 1 calc R . .
C6 C 0.4822(4) 0.5451(4) 0.2466(3) 0.0339(10) Uani 1 1 d . . .
C7 C 0.3231(5) 0.4532(4) 0.0929(3) 0.0388(11) Uani 1 1 d . . .
H7A H 0.2621 0.5018 0.0529 0.047 Uiso 1 1 calc R . .
H7B H 0.4029 0.4198 0.0619 0.047 Uiso 1 1 calc R . .
C8 C 0.2730(4) 0.3664(4) 0.1341(3) 0.0334(10) Uani 1 1 d . . .
C9 C 0.3220(4) 0.2623(4) 0.1146(3) 0.0355(10) Uani 1 1 d . . .
H9A H 0.3863 0.2461 0.0724 0.043 Uiso 1 1 calc R . .
C10 C 0.2789(5) 0.1811(4) 0.1555(3) 0.0418(12) Uani 1 1 d . . .
H10A H 0.3144 0.1110 0.1412 0.050 Uiso 1 1 calc R . .
C11 C 0.1844(5) 0.2037(5) 0.2168(4) 0.0504(14) Uani 1 1 d . . .
H11A H 0.1558 0.1490 0.2457 0.060 Uiso 1 1 calc R . .
C12 C 0.1313(5) 0.3084(5) 0.2356(4) 0.0539(15) Uani 1 1 d . . .
H12A H 0.0640 0.3251 0.2759 0.065 Uiso 1 1 calc R . .
C13 C 0.1758(4) 0.3875(4) 0.1963(3) 0.0411(11) Uani 1 1 d . . .
H13A H 0.1405 0.4572 0.2112 0.049 Uiso 1 1 calc R . .
C14 C 0.6026(5) 0.5068(4) 0.2920(3) 0.0427(12) Uani 1 1 d . . .
H14A H 0.6376 0.4278 0.2980 0.051 Uiso 1 1 calc R . .
H14B H 0.5824 0.5276 0.3478 0.051 Uiso 1 1 calc R . .
C15 C 0.7033(4) 0.5513(4) 0.2496(3) 0.0372(11) Uani 1 1 d . . .
C16 C 0.7284(6) 0.5559(5) 0.1648(4) 0.0574(15) Uani 1 1 d . . .
H16A H 0.6813 0.5323 0.1330 0.069 Uiso 1 1 calc R . .
C17 C 0.8207(6) 0.5941(5) 0.1267(5) 0.072(2) Uani 1 1 d . . .
H17A H 0.8365 0.5962 0.0691 0.086 Uiso 1 1 calc R . .
C18 C 0.8898(6) 0.6291(5) 0.1708(5) 0.076(2) Uani 1 1 d . . .
H18A H 0.9539 0.6544 0.1442 0.091 Uiso 1 1 calc R . .
C19 C 0.8652(6) 0.6273(5) 0.2552(5) 0.068(2) Uani 1 1 d . . .
H19A H 0.9110 0.6532 0.2862 0.081 Uiso 1 1 calc R . .
C20 C 0.7722(5) 0.5869(4) 0.2944(4) 0.0497(14) Uani 1 1 d . . .
H20A H 0.7568 0.5842 0.3521 0.060 Uiso 1 1 calc R . .
C21 C 0.6610(4) 0.2408(3) 0.4036(3) 0.0279(9) Uani 1 1 d . . .
C22 C 0.6085(4) 0.2844(3) 0.4765(3) 0.0287(9) Uani 1 1 d . . .
C23 C 0.6722(4) 0.3365(4) 0.5122(3) 0.0400(11) Uani 1 1 d . . .
H23A H 0.6368 0.3677 0.5604 0.048 Uiso 1 1 calc R . .
C24 C 0.7875(5) 0.3433(4) 0.4777(3) 0.0441(12) Uani 1 1 d . . .
H24A H 0.8288 0.3804 0.5016 0.053 Uiso 1 1 calc R . .
C25 C 0.8408(4) 0.2954(4) 0.4085(3) 0.0393(11) Uani 1 1 d . . .
H25A H 0.9208 0.2974 0.3868 0.047 Uiso 1 1 calc R . .
C26 C 0.7796(4) 0.2442(4) 0.3698(3) 0.0303(9) Uani 1 1 d . . .
C27 C 0.4892(4) 0.2689(4) 0.5181(3) 0.0341(10) Uani 1 1 d . . .
H27A H 0.5020 0.1918 0.5251 0.041 Uiso 1 1 calc R . .
H27B H 0.4792 0.2897 0.5737 0.041 Uiso 1 1 calc R . .
C28 C 0.3660(4) 0.3290(4) 0.4760(3) 0.0297(9) Uani 1 1 d . . .
C29 C 0.2590(4) 0.3012(4) 0.5044(3) 0.0422(12) Uani 1 1 d . . .
H29A H 0.2659 0.2438 0.5474 0.051 Uiso 1 1 calc R . .
C30 C 0.1430(5) 0.3575(5) 0.4698(4) 0.0538(15) Uani 1 1 d . . .
H30A H 0.0718 0.3377 0.4894 0.065 Uiso 1 1 calc R . .
C31 C 0.1306(5) 0.4423(5) 0.4069(4) 0.0502(14) Uani 1 1 d . . .
H31A H 0.0514 0.4805 0.3837 0.060 Uiso 1 1 calc R . .
C32 C 0.2346(5) 0.4701(4) 0.3786(3) 0.0423(12) Uani 1 1 d . . .
H32A H 0.2267 0.5280 0.3358 0.051 Uiso 1 1 calc R . .
C33 C 0.3519(4) 0.4138(4) 0.4126(3) 0.0335(10) Uani 1 1 d . . .
H33A H 0.4227 0.4336 0.3921 0.040 Uiso 1 1 calc R . .
C34 C 0.8382(4) 0.1922(4) 0.2944(3) 0.0357(10) Uani 1 1 d . . .
H34A H 0.9072 0.2187 0.2715 0.043 Uiso 1 1 calc R . .
H34B H 0.7739 0.2153 0.2528 0.043 Uiso 1 1 calc R . .
C35 C 0.8915(4) 0.0689(4) 0.3086(3) 0.0354(10) Uani 1 1 d . . .
C36 C 0.9125(5) 0.0110(4) 0.3871(3) 0.0425(12) Uani 1 1 d . . .
H36A H 0.8916 0.0476 0.4336 0.051 Uiso 1 1 calc R . .
C37 C 0.9644(5) -0.1011(5) 0.3978(4) 0.0543(14) Uani 1 1 d . . .
H37A H 0.9784 -0.1395 0.4514 0.065 Uiso 1 1 calc R . .
C38 C 0.9952(5) -0.1560(5) 0.3306(4) 0.0556(15) Uani 1 1 d . . .
H38A H 1.0311 -0.2317 0.3379 0.067 Uiso 1 1 calc R . .
C39 C 0.9732(5) -0.0994(5) 0.2528(4) 0.0573(16) Uani 1 1 d . . .
H39A H 0.9929 -0.1364 0.2065 0.069 Uiso 1 1 calc R . .
C40 C 0.9223(4) 0.0115(4) 0.2420(3) 0.0450(12) Uani 1 1 d . . .
H40A H 0.9081 0.0491 0.1882 0.054 Uiso 1 1 calc R . .
C41 C 0.6268(4) 0.0689(3) 0.1555(3) 0.0283(9) Uani 1 1 d . . .
C42 C 0.6305(4) -0.0331(4) 0.1938(3) 0.0315(10) Uani 1 1 d . . .
C43 C 0.6441(4) -0.1111(4) 0.1447(4) 0.0431(12) Uani 1 1 d . . .
H43A H 0.6479 -0.1805 0.1700 0.052 Uiso 1 1 calc R . .
C44 C 0.6521(5) -0.0899(5) 0.0599(4) 0.0496(14) Uani 1 1 d . . .
H44A H 0.6590 -0.1436 0.0275 0.060 Uiso 1 1 calc R . .
C45 C 0.6500(4) 0.0116(5) 0.0222(3) 0.0437(12) Uani 1 1 d . . .
H45A H 0.6560 0.0261 -0.0359 0.052 Uiso 1 1 calc R . .
C46 C 0.6390(4) 0.0921(4) 0.0692(3) 0.0311(10) Uani 1 1 d . . .
C47 C 0.6231(4) -0.0591(4) 0.2865(3) 0.0395(11) Uani 1 1 d . . .
H47A H 0.6635 -0.0173 0.3101 0.047 Uiso 1 1 calc R . .
H47B H 0.6717 -0.1356 0.3021 0.047 Uiso 1 1 calc R . .
C48 C 0.4888(4) -0.0357(4) 0.3240(3) 0.0350(10) Uani 1 1 d . . .
C49 C 0.4031(5) -0.0721(4) 0.2929(3) 0.0400(11) Uani 1 1 d . . .
H49A H 0.4270 -0.1075 0.2456 0.048 Uiso 1 1 calc R . .
C50 C 0.2844(5) -0.0569(5) 0.3305(4) 0.0518(14) Uani 1 1 d . . .
H50A H 0.2286 -0.0834 0.3094 0.062 Uiso 1 1 calc R . .
C51 C 0.2462(5) -0.0037(5) 0.3982(3) 0.0523(14) Uani 1 1 d . . .
H51A H 0.1643 0.0070 0.4231 0.063 Uiso 1 1 calc R . .
C52 C 0.3273(5) 0.0338(5) 0.4295(4) 0.0518(14) Uani 1 1 d . . .
H52A H 0.3009 0.0707 0.4759 0.062 Uiso 1 1 calc R . .
C53 C 0.4490(5) 0.0177(4) 0.3932(3) 0.0438(12) Uani 1 1 d . . .
H53A H 0.5047 0.0431 0.4155 0.053 Uiso 1 1 calc R . .
C54 C 0.6459(4) 0.1992(4) 0.0292(3) 0.0406(12) Uani 1 1 d . . .
H54A H 0.5844 0.2560 0.0581 0.049 Uiso 1 1 calc R . .
H54B H 0.6214 0.2121 -0.0283 0.049 Uiso 1 1 calc R . .
C55 C 0.7777(4) 0.2072(4) 0.0298(3) 0.0360(11) Uani 1 1 d . . .
C56 C 0.7943(5) 0.2834(4) 0.0711(3) 0.0433(12) Uani 1 1 d . . .
H56A H 0.7250 0.3286 0.1001 0.052 Uiso 1 1 calc R . .
C57 C 0.9136(5) 0.2926(5) 0.0694(4) 0.0512(14) Uani 1 1 d . . .
H57A H 0.9251 0.3439 0.0976 0.061 Uiso 1 1 calc R . .
C58 C 1.0148(5) 0.2274(5) 0.0267(4) 0.0511(14) Uani 1 1 d . . .
H58A H 1.0953 0.2343 0.0256 0.061 Uiso 1 1 calc R . .
C59 C 0.9989(4) 0.1521(4) -0.0146(4) 0.0478(13) Uani 1 1 d . . .
H59A H 1.0683 0.1077 -0.0440 0.057 Uiso 1 1 calc R . .
C60 C 0.8799(4) 0.1415(4) -0.0129(3) 0.0417(12) Uani 1 1 d . . .
H60A H 0.8692 0.0896 -0.0409 0.050 Uiso 1 1 calc R . .

loop_
_atom_site_aniso_label
_atom_site_aniso_U_11
_atom_site_aniso_U_22
_atom_site_aniso_U_33
_atom_site_aniso_U_23
_atom_site_aniso_U_13
_atom_site_aniso_U_12
Bi1 0.02575(8) 0.02462(9) 0.02628(9) -0.00422(6) -0.00142(6) -0.00851(6)
O1 0.0337(15) 0.0257(16) 0.0403(19) -0.0004(14) 0.0039(14) -0.0103(13)
O2 0.0309(14) 0.0317(16) 0.0267(16) -0.0035(13) -0.0022(12) -0.0135(12)
O3 0.0318(15) 0.0335(17) 0.0386(19) -0.0154(14) 0.0053(13) -0.0129(13)
C1 0.031(2) 0.023(2) 0.030(2) 0.0002(18) 0.0061(17) -0.0076(17)
C2 0.035(2) 0.029(2) 0.031(2) -0.0012(19) 0.0018(18) -0.0122(18)
C3 0.039(2) 0.028(2) 0.042(3) 0.006(2) 0.000(2) -0.0034(19)
C4 0.051(3) 0.025(2) 0.043(3) 0.001(2) 0.007(2) -0.006(2)
C5 0.060(3) 0.032(3) 0.038(3) -0.006(2) 0.002(2) -0.019(2)
C6 0.044(2) 0.026(2) 0.034(3) 0.0017(19) 0.000(2) -0.0180(19)
C7 0.043(2) 0.039(3) 0.031(3) 0.002(2) -0.006(2) -0.012(2)
C8 0.032(2) 0.039(3) 0.030(2) -0.007(2) -0.0079(18) -0.0102(19)
C9 0.033(2) 0.043(3) 0.033(3) -0.015(2) -0.0041(19) -0.011(2)
C10 0.048(3) 0.039(3) 0.042(3) -0.008(2) -0.012(2) -0.015(2)
C11 0.064(3) 0.051(3) 0.046(3) 0.001(3) -0.004(3) -0.034(3)
C12 0.044(3) 0.071(4) 0.051(4) -0.018(3) 0.015(3) -0.027(3)
C13 0.034(2) 0.040(3) 0.049(3) -0.011(2) 0.002(2) -0.011(2)
C14 0.050(3) 0.039(3) 0.044(3) 0.003(2) -0.005(2) -0.024(2)
C15 0.039(2) 0.026(2) 0.047(3) -0.005(2) 0.001(2) -0.0115(19)
C16 0.064(4) 0.054(4) 0.061(4) -0.013(3) 0.013(3) -0.030(3)
C17 0.060(4) 0.061(4) 0.082(5) -0.006(4) 0.026(4) -0.015(3)
C18 0.039(3) 0.055(4) 0.111(7) 0.030(4) 0.005(4) -0.010(3)
C19 0.049(3) 0.050(4) 0.105(6) 0.015(4) -0.030(4) -0.022(3)
C20 0.046(3) 0.039(3) 0.066(4) 0.004(3) -0.014(3) -0.018(2)
C21 0.030(2) 0.029(2) 0.027(2) -0.0014(18) -0.0058(17) -0.0127(17)
C22 0.0276(19) 0.030(2) 0.026(2) -0.0034(18) -0.0018(17) -0.0075(17)
C23 0.042(2) 0.041(3) 0.037(3) -0.015(2) -0.002(2) -0.012(2)
C24 0.045(3) 0.055(3) 0.043(3) -0.015(3) -0.007(2) -0.025(2)
C25 0.029(2) 0.052(3) 0.042(3) -0.007(2) -0.002(2) -0.020(2)
C26 0.0278(19) 0.034(2) 0.028(2) -0.0005(19) -0.0026(17) -0.0107(17)
C27 0.037(2) 0.040(3) 0.024(2) -0.0013(19) 0.0037(18) -0.014(2)
C28 0.0282(19) 0.032(2) 0.029(2) -0.0136(19) 0.0082(17) -0.0078(17)
C29 0.042(2) 0.045(3) 0.042(3) 0.002(2) 0.003(2) -0.022(2)
C30 0.041(3) 0.068(4) 0.060(4) -0.008(3) -0.002(3) -0.028(3)
C31 0.035(2) 0.061(4) 0.051(3) -0.013(3) -0.009(2) -0.008(2)
C32 0.046(3) 0.038(3) 0.037(3) -0.003(2) -0.007(2) -0.008(2)
C33 0.033(2) 0.035(2) 0.034(3) -0.011(2) 0.0040(19) -0.0124(19)
C34 0.029(2) 0.049(3) 0.030(3) -0.009(2) 0.0044(18) -0.016(2)
C35 0.0234(19) 0.048(3) 0.035(3) -0.012(2) 0.0044(18) -0.0116(19)
C36 0.044(3) 0.048(3) 0.034(3) -0.011(2) 0.002(2) -0.013(2)
C37 0.056(3) 0.044(3) 0.057(4) 0.000(3) -0.001(3) -0.015(3)
C38 0.045(3) 0.039(3) 0.078(5) -0.020(3) -0.001(3) -0.005(2)
C39 0.047(3) 0.055(4) 0.064(4) -0.033(3) -0.004(3) 0.001(3)
C40 0.035(2) 0.056(3) 0.040(3) -0.013(3) -0.003(2) -0.007(2)
C41 0.0234(18) 0.029(2) 0.031(2) -0.0068(18) -0.0009(17) -0.0073(16)
C42 0.028(2) 0.030(2) 0.037(3) -0.0055(19) -0.0033(18) -0.0087(17)
C43 0.038(2) 0.031(3) 0.062(4) -0.018(2) 0.004(2) -0.011(2)
C44 0.042(3) 0.056(3) 0.062(4) -0.039(3) 0.008(3) -0.019(2)
C45 0.034(2) 0.070(4) 0.032(3) -0.021(3) 0.006(2) -0.020(2)
C46 0.0213(18) 0.043(3) 0.029(2) -0.007(2) 0.0004(17) -0.0098(18)
C47 0.043(2) 0.038(3) 0.038(3) 0.002(2) -0.007(2) -0.017(2)
C48 0.044(2) 0.032(2) 0.032(3) 0.007(2) -0.006(2) -0.021(2)
C49 0.051(3) 0.043(3) 0.032(3) -0.004(2) 0.002(2) -0.025(2)
C50 0.056(3) 0.069(4) 0.044(3) -0.004(3) 0.000(3) -0.040(3)
C51 0.053(3) 0.070(4) 0.036(3) -0.003(3) 0.008(2) -0.029(3)
C52 0.066(3) 0.048(3) 0.040(3) -0.010(3) 0.007(3) -0.019(3)
C53 0.062(3) 0.037(3) 0.037(3) -0.002(2) -0.002(2) -0.024(2)
C54 0.033(2) 0.049(3) 0.035(3) 0.007(2) -0.001(2) -0.013(2)
C55 0.033(2) 0.039(3) 0.028(2) 0.007(2) -0.0012(19) -0.0078(19)
C56 0.044(3) 0.048(3) 0.032(3) -0.001(2) 0.004(2) -0.011(2)
C57 0.060(3) 0.057(3) 0.043(3) 0.002(3) -0.007(3) -0.029(3)
C58 0.039(3) 0.068(4) 0.047(3) 0.006(3) -0.007(2) -0.024(3)
C59 0.031(2) 0.048(3) 0.055(4) 0.005(3) 0.004(2) -0.010(2)
C60 0.040(2) 0.039(3) 0.040(3) 0.002(2) -0.001(2) -0.009(2)

loop_
_atom_type_symbol
_atom_type_description
_atom_type_scat_dispersion_real
_atom_type_scat_dispersion_imag
_atom_type_scat_source
C C 0.0033 0.0016 'International Tables Vol C Tables 4.2.6.8 and 6.1.1.4'
H H 0.0000 0.0000 'International Tables Vol C Tables 4.2.6.8 and 6.1.1.4'
O O 0.0106 0.0060 'International Tables Vol C Tables 4.2.6.8 and 6.1.1.4'
Bi Bi -4.1077 10.2566 'International Tables Vol C Tables 4.2.6.8 and 6.1.1.4'

loop_
_geom_angle_atom_site_label_1
_geom_angle_atom_site_label_2
_geom_angle_atom_site_label_3
_geom_angle
_geom_angle_site_symmetry_1
_geom_angle_site_symmetry_3
_geom_angle_publ_flag
O3 Bi1 O2 86.47(12) . . ?
O3 Bi1 O1 84.29(12) . . ?
O2 Bi1 O1 99.43(12) . . ?
C1 O1 Bi1 124.6(3) . . ?
C21 O2 Bi1 133.0(3) . . ?
C41 O3 Bi1 131.7(2) . . ?
O1 C1 C6 119.3(4) . . ?
O1 C1 C2 120.4(4) . . ?
C6 C1 C2 120.2(4) . . ?
C3 C2 C1 119.0(4) . . ?
C3 C2 C7 119.3(4) . . ?
C1 C2 C7 121.6(4) . . ?
C4 C3 C2 120.9(4) . . ?
C5 C4 C3 119.4(5) . . ?
C4 C5 C6 121.9(5) . . ?
C5 C6 C1 118.3(4) . . ?
C5 C6 C14 119.9(4) . . ?
C1 C6 C14 121.7(4) . . ?
C8 C7 C2 114.7(4) . . ?
C9 C8 C13 117.1(5) . . ?
C9 C8 C7 122.3(4) . . ?
C13 C8 C7 120.6(4) . . ?
C8 C9 C10 122.0(5) . . ?
C11 C10 C9 119.7(5) . . ?
C10 C11 C12 119.2(5) . . ?
C13 C12 C11 120.8(5) . . ?
C12 C13 C8 121.2(5) . . ?
C6 C14 C15 113.8(4) . . ?
C20 C15 C16 118.5(5) . . ?
C20 C15 C14 120.7(5) . . ?
C16 C15 C14 120.8(5) . . ?
C17 C16 C15 120.9(6) . . ?
C18 C17 C16 120.9(7) . . ?
C17 C18 C19 119.4(6) . . ?
C18 C19 C20 119.7(6) . . ?
C15 C20 C19 120.5(6) . . ?
O2 C21 C22 119.2(4) . . ?
O2 C21 C26 120.1(4) . . ?
C22 C21 C26 120.6(4) . . ?
C23 C22 C21 118.8(4) . . ?
C23 C22 C27 120.7(4) . . ?
C21 C22 C27 120.4(4) . . ?
C22 C23 C24 120.9(5) . . ?
C25 C24 C23 119.6(5) . . ?
C24 C25 C26 121.5(4) . . ?
C25 C26 C21 118.5(4) . . ?
C25 C26 C34 121.3(4) . . ?
C21 C26 C34 120.2(4) . . ?
C28 C27 C22 117.7(4) . . ?
C33 C28 C29 117.9(4) . . ?
C33 C28 C27 123.2(4) . . ?
C29 C28 C27 118.8(4) . . ?
C30 C29 C28 120.6(5) . . ?
C29 C30 C31 120.7(5) . . ?
C32 C31 C30 119.2(5) . . ?
C31 C32 C33 120.6(5) . . ?
C28 C33 C32 121.0(4) . . ?
C26 C34 C35 115.2(4) . . ?
C36 C35 C40 117.7(5) . . ?
C36 C35 C34 122.0(4) . . ?
C40 C35 C34 120.3(5) . . ?
C35 C36 C37 120.6(5) . . ?
C38 C37 C36 120.5(6) . . ?
C39 C38 C37 119.3(5) . . ?
C38 C39 C40 120.3(6) . . ?
C39 C40 C35 121.6(5) . . ?
O3 C41 C42 120.9(4) . . ?
O3 C41 C46 117.7(4) . . ?
C42 C41 C46 121.2(4) . . ?
C43 C42 C41 118.5(5) . . ?
C43 C42 C47 120.4(4) . . ?
C41 C42 C47 121.1(4) . . ?
C44 C43 C42 121.7(5) . . ?
C43 C44 C45 119.4(5) . . ?
C44 C45 C46 120.9(5) . . ?
C45 C46 C41 118.2(4) . . ?
C45 C46 C54 121.2(5) . . ?
C41 C46 C54 120.6(4) . . ?
C42 C47 C48 114.0(4) . . ?
C53 C48 C49 117.9(5) . . ?
C53 C48 C47 121.1(4) . . ?
C49 C48 C47 120.9(5) . . ?
C50 C49 C48 120.7(5) . . ?
C51 C50 C49 120.8(5) . . ?
C52 C51 C50 119.8(5) . . ?
C51 C52 C53 120.4(5) . . ?
C48 C53 C52 120.4(5) . . ?
C46 C54 C55 113.4(4) . . ?
C60 C55 C56 119.7(4) . . ?
C60 C55 C54 120.3(5) . . ?
C56 C55 C54 120.0(4) . . ?
C55 C56 C57 119.8(5) . . ?
C58 C57 C56 120.4(6) . . ?
C57 C58 C59 120.1(5) . . ?
C58 C59 C60 120.1(5) . . ?
C55 C60 C59 120.0(5) . . ?

loop_
_geom_bond_atom_site_label_1
_geom_bond_atom_site_label_2
_geom_bond_distance
_geom_bond_site_symmetry_2
_geom_bond_publ_flag
Bi1 O3 2.082(3) . ?
Bi1 O2 2.092(3) . ?
Bi1 O1 2.119(3) . ?
O1 C1 1.373(5) . ?
O2 C21 1.360(5) . ?
O3 C41 1.359(5) . ?
C1 C6 1.399(6) . ?
C1 C2 1.402(6) . ?
C2 C3 1.392(6) . ?
C2 C7 1.515(7) . ?
C3 C4 1.381(7) . ?
C4 C5 1.369(7) . ?
C5 C6 1.392(7) . ?
C6 C14 1.499(6) . ?
C7 C8 1.501(7) . ?
C8 C9 1.384(7) . ?
C8 C13 1.399(7) . ?
C9 C10 1.390(7) . ?
C10 C11 1.372(8) . ?
C11 C12 1.389(8) . ?
C12 C13 1.368(8) . ?
C14 C15 1.516(7) . ?
C15 C20 1.367(7) . ?
C15 C16 1.386(8) . ?
C16 C17 1.367(8) . ?
C17 C18 1.355(10) . ?
C18 C19 1.381(10) . ?
C19 C20 1.395(8) . ?
C21 C22 1.399(6) . ?
C21 C26 1.404(6) . ?
C22 C23 1.387(6) . ?
C22 C27 1.507(6) . ?
C23 C24 1.387(7) . ?
C24 C25 1.374(7) . ?
C25 C26 1.385(6) . ?
C26 C34 1.497(6) . ?
C27 C28 1.507(6) . ?
C28 C33 1.382(6) . ?
C28 C29 1.396(6) . ?
C29 C30 1.381(7) . ?
C30 C31 1.379(8) . ?
C31 C32 1.365(7) . ?
C32 C33 1.389(6) . ?
C34 C35 1.530(7) . ?
C35 C36 1.384(7) . ?
C35 C40 1.384(7) . ?
C36 C37 1.391(7) . ?
C37 C38 1.373(8) . ?
C38 C39 1.369(9) . ?
C39 C40 1.377(8) . ?
C41 C42 1.393(6) . ?
C41 C46 1.401(6) . ?
C42 C43 1.380(7) . ?
C42 C47 1.501(7) . ?
C43 C44 1.372(8) . ?
C44 C45 1.390(8) . ?
C45 C46 1.390(7) . ?
C46 C54 1.500(7) . ?
C47 C48 1.516(7) . ?
C48 C53 1.391(7) . ?
C48 C49 1.396(6) . ?
C49 C50 1.372(7) . ?
C50 C51 1.369(8) . ?
C51 C52 1.363(8) . ?
C52 C53 1.393(8) . ?
C54 C55 1.526(6) . ?
C55 C60 1.381(7) . ?
C55 C56 1.388(7) . ?
C56 C57 1.389(7) . ?
C57 C58 1.371(8) . ?
C58 C59 1.375(8) . ?
C59 C60 1.392(7) . ?

loop_
_cod_related_entry_id
_cod_related_entry_database
_cod_related_entry_code
1 ChemSpider 30660758
